data_9011927
loop_
_publ_author_name
'Tjy, C. T. L.'
'Pobedimskaya, E. A.'
'Fundamenskii, V. S.'
'Nadezhina, T. N.'
'Khomyakov, A. P.'

_publ_section_title
;
 The crystal structure of barentsite
 Note: y(O1) corrected
;
_journal_name_full 'Doklady Akademii Nauk SSSR'
_journal_page_first 699
_journal_page_last 704
_journal_volume 273
_journal_year 1983
_chemical_formula_sum 'C4 H2 Al F4 Na7 O12'
_chemical_name_mineral Barentsite
_space_group_IT_number 2
_symmetry_space_group_name_Hall '-P 1'
_symmetry_space_group_name_H-M 'P -1'
_cell_angle_alpha 92.50
_cell_angle_beta 97.33
_cell_angle_gamma 119.32
_cell_length_a 6.472
_cell_length_b 6.735
_cell_length_c 8.806
_cell_formula_units_Z 1
_cell_volume 329.430
_database_code_amcsd 0012474
_exptl_crystal_density_diffrn 2.550
_cod_original_formula_sum 'Na7 Al H2 C4 O12 F4'
_cod_database_code 9011927

loop_
_space_group_symop_operation_xyz
x,y,z
-x,-y,-z

loop_
_atom_site_aniso_label
_atom_site_aniso_U_11
_atom_site_aniso_U_22
_atom_site_aniso_U_33
_atom_site_aniso_U_12
_atom_site_aniso_U_13
_atom_site_aniso_U_23
Na1 0.02130 0.02065 0.06090 0.01445 0.01636 0.01433
Na2 0.01629 0.02254 0.04644 0.01297 0.00635 0.00691
Na3 0.01535 0.01944 0.06319 0.00870 0.00342 0.01280
Na4 0.02443 0.02082 0.03350 0.01362 0.00610 0.00409
Na5 0.02396 0.02030 0.03350 0.01264 0.00366 0.00179
Al 0.01018 0.01153 0.01865 0.00657 34.18069 0.00282
C1 0.01175 0.01290 0.03159 0.00624 0.00415 0.00435
C2 0.01128 0.01187 0.02436 0.00542 0.00171 0.00333
O1 0.02333 0.01979 0.04149 0.01477 0.00684 0.00205
O2 0.03101 0.02581 0.04225 0.02265 0.01099 0.01305
O3 0.02145 0.00878 0.02741 0.01264 0.00757 0.00563
O4 0.02631 0.02426 0.04415 0.01986 0.00610 0.01177
O5 0.01754 0.02134 0.02170 0.01182 0.00439 0.00461
O6 0.02568 0.02151 0.02817 0.01658 0.00562 0.00077
F1 0.01550 0.02564 0.03007 0.01297 0.00928 0.00921
F2 0.01817 0.01652 0.03235 0.00952 0.00098 -0.00051

loop_
_atom_site_label
_atom_site_fract_x
_atom_site_fract_y
_atom_site_fract_z
_atom_site_U_iso_or_equiv
Na1 0.00000 0.00000 0.00000 ?
Na2 0.50000 0.50000 0.00000 ?
Na3 0.50000 0.00000 0.00000 ?
Na4 0.72594 0.38587 0.35730 ?
Na5 0.77860 0.12001 0.64502 ?
Al 0.00000 0.50000 0.00000 ?
H 0.20840 0.22190 0.51390 0.00127
C1 0.28907 0.11140 0.70073 ?
C2 0.20352 0.38800 0.28539 ?
O1 0.35206 -0.00777 0.62662 ?
O2 0.20770 0.23336 0.61985 ?
O3 0.29366 0.13085 0.84371 ?
O4 0.28515 0.25854 0.33757 ?
O5 0.17493 0.39169 0.13584 ?
O6 0.15343 0.50495 0.37421 ?
F1 0.75409 0.39462 0.10792 ?
F2 0.85005 0.21556 0.89472 ?

loop_
_cod_related_entry_id
_cod_related_entry_database
_cod_related_entry_code
1 AMCSD 0012474
